data_4340360
loop_
_publ_author_name
'Schr\"oder, Thorsten'
'Rosenthal, Tobias'
'Giesbrecht, Nadja'
'Nentwig, Markus'
'Maier, Stefan'
'Wang, Heng'
'Snyder, G. Jeffrey'
'Oeckler, Oliver'

_publ_section_title
;
 Nanostructures in Te/Sb/Ge/Ag (TAGS) Thermoelectric Materials Induced by
 Phase Transitions Associated with Vacancy Ordering.
;
_journal_issue 14
_journal_name_full 'Inorganic chemistry'
_journal_page_first 7722
_journal_page_last 7729
_journal_paper_doi 10.1021/ic5010243
_journal_volume 53
_journal_year 2014
_chemical_formula_moiety 'Ag0.067 Ge0.767 Sb0.133 Te'
_chemical_formula_sum 'Ag0.067 Ge0.767 Sb0.133 Te'
_chemical_formula_weight 206.71
_chemical_name_common 'silver germanium antimony telluride'
_chemical_name_systematic
; 
silver germanium antimony telluride
;
_space_group_IT_number 160
_symmetry_cell_setting trigonal
_symmetry_Int_Tables_number 160
_symmetry_space_group_name_Hall 'R 3 -2"'
_symmetry_space_group_name_H-M 'R 3 m :H'
_audit_creation_method 'TOPAS ACADEMIC 4.1 + PLATON'
_cell_angle_alpha 90
_cell_angle_beta 90
_cell_angle_gamma 120
_cell_formula_units_Z 3
_cell_length_a 4.20935(2)
_cell_length_b 4.20935(2)
_cell_length_c 10.4922(1)
_cell_measurement_temperature 293(2)
_cell_volume 161.0005(19)
_computing_molecular_graphics 'Diamond 3.1b'
_computing_publication_material 'TOPAS ACADEMIC 4.1'
_computing_structure_refinement 'TOPAS ACADEMIC 4.1'
_computing_structure_solution model
_diffrn_ambient_temperature 293(2)
_diffrn_measurement_device_type 'Huber G670'
_diffrn_radiation_monochromator Ge-111
_diffrn_radiation_probe x-ray
_diffrn_radiation_type 'Cu K\a~1~'
_diffrn_radiation_wavelength 1.54051
_exptl_absorpt_coefficient_mu 134.8
_exptl_absorpt_correction_type none
_exptl_absorpt_process_details
;
none
;
_exptl_crystal_density_diffrn 6.40
_exptl_crystal_F_000 259.4
_pd_calc_method 'Rietveld Refinement'
_pd_char_colour metallic_light_grey
_pd_char_particle_morphology powder
_pd_meas_number_of_points 15201
_pd_proc_ls_prof_R_factor 0.0181
_pd_proc_ls_prof_wR_factor 0.0280
_pd_proc_number_of_points 15201
_refine_ls_goodness_of_fit_all 0.947
_refine_ls_matrix_type full
_refine_ls_number_constraints 4
_refine_ls_number_parameters 27
_refine_ls_number_restraints 0
_refine_ls_R_Fsqd_factor 0.0147
_refine_ls_shift/su_max 0.00
_refine_ls_shift/su_mean 0.00
_reflns_d_resolution_high 3.49739
_reflns_d_resolution_low 1.00639
_reflns_limit_h_max 3
_reflns_limit_h_min 0
_reflns_limit_k_max 3
_reflns_limit_k_min 0
_reflns_limit_l_max 10
_reflns_limit_l_min 0
_reflns_number_total 31
_cod_data_source_file ic5010243_si_004.cif
_cod_data_source_block TSMN35_T
_cod_depositor_comments 'Adding full bibliography for 4340360--4340362.cif.'
_cod_original_cell_volume 161.001(3)
_cod_original_sg_symbol_H-M 'R 3 m'
_cod_database_code 4340360
_pd_proc_ls_prof_r_expected 0.0296

loop_
_symmetry_equiv_pos_site_id
_symmetry_equiv_pos_as_xyz
1 x,y,z
2 -y,x-y,z
3 -x+y,-x,z
4 -y,-x,z
5 x,x-y,z
6 -x+y,y,z
7 1/3+x,2/3+y,2/3+z
8 1/3-y,2/3+x-y,2/3+z
9 1/3-x+y,2/3-x,2/3+z
10 1/3-y,2/3-x,2/3+z
11 1/3+x,2/3+x-y,2/3+z
12 1/3-x+y,2/3+y,2/3+z
13 2/3+x,1/3+y,1/3+z
14 2/3-y,1/3+x-y,1/3+z
15 2/3-x+y,1/3-x,1/3+z
16 2/3-y,1/3-x,1/3+z
17 2/3+x,1/3+x-y,1/3+z
18 2/3-x+y,1/3+y,1/3+z

loop_
_atom_site_label
_atom_site_type_symbol
_atom_site_symmetry_multiplicity
_atom_site_fract_x
_atom_site_fract_y
_atom_site_fract_z
_atom_site_occupancy
_atom_site_B_iso_or_equiv
Te Te 3 0 0 0 1 1.346(17)
Sb Sb 3 0 0 0.48340(15) 0.1333333 2.124(28)
Ge Ge 3 0 0 0.48340(15) 0.7666667 2.124(28)
Ag Ag 3 0 0 0.48340(15) 0.06666667 2.124(28)

loop_
_atom_type_symbol
_atom_type_description
_atom_type_scat_dispersion_real
_atom_type_scat_dispersion_imag
_atom_type_scat_source
Ag Ag 0.1306 4.2820 'International Tables Vol C Tables 4.2.6.8 and 6.1.1.4'
Sb Sb -0.0562 5.8946 'International Tables Vol C Tables 4.2.6.8 and 6.1.1.4'
Te Te -0.1759 6.3531 'International Tables Vol C Tables 4.2.6.8 and 6.1.1.4'
Ge Ge -1.0885 0.8855 'International Tables Vol C Tables 4.2.6.8 and 6.1.1.4'

loop_
_geom_angle_atom_site_label_1
_geom_angle_atom_site_label_2
_geom_angle_atom_site_label_3
_geom_angle
_geom_angle_site_symmetry_1
_geom_angle_site_symmetry_3
_geom_angle_publ_flag
Sb Te Sb 93.24(3) 7_444 7_544 yes
Sb Te Sb 93.24(3) 7_444 7_554 yes
Sb Te Sb 93.24(3) 7_544 7_554 yes
Te Sb Te 85.56(3) 7_445 7_545 yes
Te Sb Te 85.56(3) 7_445 7_555 yes
Te Sb Te 85.56(3) 7_545 7_555 yes
Te Ag Te 85.56(3) 7_445 7_545 yes
Te Ag Te 85.56(3) 7_445 7_555 yes
Te Ag Te 85.56(3) 7_545 7_555 yes
Te Ge Te 85.56(3) 7_445 7_545 yes
Te Ge Te 85.56(3) 7_445 7_555 yes
Te Ge Te 85.56(3) 7_545 7_555 yes

loop_
_geom_bond_atom_site_label_1
_geom_bond_atom_site_label_2
_geom_bond_distance
_geom_bond_site_symmetry_2
_geom_bond_publ_flag
Te Sb 2.8958(9) 7_444 yes
Te Sb 2.8958(9) 7_544 yes
Te Sb 2.8958(9) 7_554 yes
